data_4075002
loop_
_publ_author_name
'Kawachi, Atsushi'
'Yoshioka, Takahiro'
'Yamamoto, Yohsuke'

_publ_section_title
;
 Anionic 1,4-Silyl Migration in (2-(Trimethylsilyl)phenyl)phosphonium
 Methylides
;
_journal_issue 9
_journal_name_full Organometallics
_journal_page_first 2390
_journal_paper_doi 10.1021/om051080o
_journal_volume 25
_journal_year 2006
_chemical_formula_sum 'C12 H22 I P Si'
_chemical_formula_weight 352.26
_chemical_name_common Compound2b
_chemical_name_systematic
; 
(2-trimethylsilylphenyl)trimethylphosphonium iodide
;
_space_group_IT_number 4
_symmetry_cell_setting monoclinic
_symmetry_space_group_name_Hall 'P 2yb'
_symmetry_space_group_name_H-M 'P 1 21 1'
_atom_sites_solution_hydrogens geom
_atom_sites_solution_primary direct
_atom_sites_solution_secondary difmap
_audit_creation_method SHELXL-97
_cell_angle_alpha 90.00
_cell_angle_beta 109.0350(10)
_cell_angle_gamma 90.00
_cell_formula_units_Z 2
_cell_length_a 9.2570(2)
_cell_length_b 12.6420(3)
_cell_length_c 7.1380(2)
_cell_measurement_temperature 173(2)
_cell_volume 789.66(3)
_computing_structure_refinement 'SHELXL-97 (Sheldrick, 1997)'
_computing_structure_solution 'SHELXS-97 (Sheldrick, 1990)'
_diffrn_ambient_temperature 173(2)
_diffrn_measured_fraction_theta_full 0.996
_diffrn_measured_fraction_theta_max 0.996
_diffrn_measurement_device_type 'imaging plate'
_diffrn_radiation_monochromator graphite
_diffrn_radiation_source 'fine-focus sealed tube'
_diffrn_radiation_type MoK\a
_diffrn_radiation_wavelength 0.71069
_diffrn_reflns_av_R_equivalents 0.0000
_diffrn_reflns_av_sigmaI/netI 0.0155
_diffrn_reflns_limit_h_max 11
_diffrn_reflns_limit_h_min -12
_diffrn_reflns_limit_k_max 0
_diffrn_reflns_limit_k_min -16
_diffrn_reflns_limit_l_max 9
_diffrn_reflns_limit_l_min 0
_diffrn_reflns_number 1887
_diffrn_reflns_theta_full 27.48
_diffrn_reflns_theta_max 27.48
_diffrn_reflns_theta_min 2.33
_exptl_absorpt_coefficient_mu 2.179
_exptl_absorpt_correction_T_max 0.6698
_exptl_absorpt_correction_T_min 0.5610
_exptl_crystal_density_diffrn 1.481
_exptl_crystal_density_method 'not measured'
_exptl_crystal_F_000 352
_exptl_crystal_size_max 0.30
_exptl_crystal_size_mid 0.20
_exptl_crystal_size_min 0.20
_refine_diff_density_max 0.531
_refine_diff_density_min -0.676
_refine_diff_density_rms 0.149
_refine_ls_abs_structure_details 'Flack H D (1983), Acta Cryst. A39, 876-881'
_refine_ls_abs_structure_Flack 0.13(2)
_refine_ls_extinction_coef 0.040(3)
_refine_ls_extinction_expression Fc^*^=kFc[1+0.001xFc^2^\l^3^/sin(2\q)]^-1/4^
_refine_ls_extinction_method SHELXL
_refine_ls_goodness_of_fit_ref 1.289
_refine_ls_hydrogen_treatment mixed
_refine_ls_matrix_type full
_refine_ls_number_parameters 143
_refine_ls_number_reflns 1887
_refine_ls_number_restraints 1
_refine_ls_restrained_S_all 1.288
_refine_ls_R_factor_all 0.0206
_refine_ls_R_factor_gt 0.0189
_refine_ls_shift/su_max 0.000
_refine_ls_shift/su_mean 0.000
_refine_ls_structure_factor_coef Fsqd
_refine_ls_weighting_details 'calc w=1/[\s^2^(Fo^2^)+(0.0389P)^2^+0.5898P] where P=(Fo^2^+2Fc^2^)/3'
_refine_ls_weighting_scheme calc
_refine_ls_wR_factor_gt 0.0603
_refine_ls_wR_factor_ref 0.0705
_reflns_number_gt 1881
_reflns_number_total 1887
_reflns_threshold_expression >2sigma(I)
_cod_data_source_file om051080osi20051219_113111.cif
_cod_data_source_block pme3i
_cod_original_sg_symbol_H-M P21
_cod_database_code 4075002

loop_
_symmetry_equiv_pos_as_xyz
'x, y, z'
'-x, y+1/2, -z'

loop_
_atom_site_label
_atom_site_type_symbol
_atom_site_fract_x
_atom_site_fract_y
_atom_site_fract_z
_atom_site_U_iso_or_equiv
_atom_site_adp_type
_atom_site_occupancy
_atom_site_symmetry_multiplicity
_atom_site_calc_flag
_atom_site_refinement_flags
I1 I 0.88160(3) 0.45355(2) 0.21650(3) 0.02715(13) Uani 1 1 d .
P1 P 0.77410(13) 0.24785(9) 0.66536(16) 0.0167(2) Uani 1 1 d .
Si1 Si 0.35567(12) 0.24334(10) 0.40078(17) 0.0182(2) Uani 1 1 d .
C1 C 0.6779(4) 0.1673(3) 0.4512(6) 0.0161(7) Uani 1 1 d .
C2 C 0.5176(4) 0.1642(3) 0.3556(6) 0.0160(7) Uani 1 1 d .
C3 C 0.4658(5) 0.0931(4) 0.1954(7) 0.0216(8) Uani 1 1 d .
H3A H 0.3594 0.0902 0.1244 0.026 Uiso 1 1 calc R
C4 C 0.5627(5) 0.0273(4) 0.1367(7) 0.0246(9) Uani 1 1 d .
H4A H 0.5223 -0.0200 0.0288 0.030 Uiso 1 1 calc R
C5 C 0.7174(5) 0.0305(4) 0.2347(7) 0.0246(9) Uani 1 1 d .
H5A H 0.7843 -0.0150 0.1957 0.030 Uiso 1 1 calc R
C6 C 0.7753(5) 0.1004(4) 0.3910(7) 0.0212(8) Uani 1 1 d .
H6A H 0.8824 0.1030 0.4581 0.025 Uiso 1 1 calc R
C7 C 0.7610(6) 0.1833(4) 0.8826(7) 0.0284(10) Uani 1 1 d .
H7A H 0.7969 0.2313 0.9962 0.043 Uiso 1 1 calc R
H7B H 0.8244 0.1194 0.9085 0.043 Uiso 1 1 calc R
H7C H 0.6544 0.1639 0.8620 0.043 Uiso 1 1 calc R
C8 C 0.7041(5) 0.3800(4) 0.6464(7) 0.0236(8) Uani 1 1 d .
H8A H 0.7612 0.4196 0.7657 0.035 Uiso 1 1 calc R
H8B H 0.5954 0.3791 0.6335 0.035 Uiso 1 1 calc R
H8C H 0.7173 0.4141 0.5297 0.035 Uiso 1 1 calc R
C9 C 0.9730(5) 0.2609(4) 0.6986(8) 0.0279(10) Uani 1 1 d .
H9A H 0.9858 0.2940 0.5809 0.042 Uiso 1 1 calc R
H9B H 1.0208 0.1908 0.7180 0.042 Uiso 1 1 calc R
H9C H 1.0216 0.3050 0.8150 0.042 Uiso 1 1 calc R
C10 C 0.3701(5) 0.2510(5) 0.6707(8) 0.0282(9) Uani 1 1 d .
H10A H 0.4654 0.2865 0.7459 0.042 Uiso 1 1 calc R
H10B H 0.3692 0.1794 0.7228 0.042 Uiso 1 1 calc R
H10C H 0.2830 0.2910 0.6833 0.042 Uiso 1 1 calc R
C11 C 0.3440(6) 0.3764(5) 0.2809(10) 0.0388(13) Uani 1 1 d .
H11A H 0.2711 0.4209 0.3183 0.058 Uiso 1 1 calc R
H11B H 0.3097 0.3680 0.1366 0.058 Uiso 1 1 calc R
H11C H 0.4450 0.4098 0.3252 0.058 Uiso 1 1 calc R
C12 C 0.1704(6) 0.1736(5) 0.2790(9) 0.0323(12) Uani 1 1 d .
H12A H 0.0857 0.2177 0.2876 0.049 Uiso 1 1 calc R
H12B H 0.1698 0.1061 0.3461 0.049 Uiso 1 1 calc R
H12C H 0.1585 0.1605 0.1394 0.049 Uiso 1 1 calc R

loop_
_atom_site_aniso_label
_atom_site_aniso_U_11
_atom_site_aniso_U_22
_atom_site_aniso_U_33
_atom_site_aniso_U_23
_atom_site_aniso_U_13
_atom_site_aniso_U_12
I1 0.03105(17) 0.02413(17) 0.02028(16) -0.00062(13) 0.00017(10) -0.00070(13)
P1 0.0165(5) 0.0170(5) 0.0151(5) 0.0008(4) 0.0033(4) -0.0025(4)
Si1 0.0149(5) 0.0184(5) 0.0218(5) 0.0011(4) 0.0067(4) 0.0014(4)
C1 0.0162(16) 0.0157(18) 0.0162(18) 0.0017(15) 0.0050(14) -0.0005(15)
C2 0.0156(16) 0.0166(18) 0.0158(17) 0.0001(15) 0.0049(13) -0.0010(15)
C3 0.021(2) 0.023(2) 0.0198(19) -0.0024(17) 0.0050(16) -0.0035(17)
C4 0.033(2) 0.021(2) 0.023(2) -0.0069(17) 0.0147(18) -0.0040(18)
C5 0.030(2) 0.021(2) 0.027(2) 0.0010(18) 0.0150(18) 0.0041(18)
C6 0.0198(19) 0.020(2) 0.026(2) 0.0028(17) 0.0091(16) 0.0050(16)
C7 0.035(2) 0.030(2) 0.018(2) 0.0034(18) 0.0054(17) -0.0078(19)
C8 0.0245(19) 0.0170(19) 0.029(2) -0.0036(17) 0.0080(16) -0.0024(17)
C9 0.0165(18) 0.029(2) 0.034(2) 0.004(2) 0.0023(17) -0.0039(17)
C10 0.026(2) 0.034(3) 0.029(2) -0.003(2) 0.0145(17) -0.001(2)
C11 0.034(3) 0.029(3) 0.056(3) 0.023(3) 0.019(2) 0.011(2)
C12 0.019(2) 0.032(3) 0.043(3) -0.009(2) 0.006(2) 0.003(2)

loop_
_atom_type_symbol
_atom_type_description
_atom_type_scat_dispersion_real
_atom_type_scat_dispersion_imag
_atom_type_scat_source
C C 0.0033 0.0016 'International Tables Vol C Tables 4.2.6.8 and 6.1.1.4'
H H 0.0000 0.0000 'International Tables Vol C Tables 4.2.6.8 and 6.1.1.4'
Si Si 0.0817 0.0704 'International Tables Vol C Tables 4.2.6.8 and 6.1.1.4'
P P 0.1023 0.0942 'International Tables Vol C Tables 4.2.6.8 and 6.1.1.4'
I I -0.4742 1.8119 'International Tables Vol C Tables 4.2.6.8 and 6.1.1.4'

loop_
_geom_angle_atom_site_label_1
_geom_angle_atom_site_label_2
_geom_angle_atom_site_label_3
_geom_angle
C8 P1 C9 104.9(2)
C8 P1 C7 111.6(2)
C9 P1 C7 106.6(2)
C8 P1 C1 113.4(2)
C9 P1 C1 111.5(2)
C7 P1 C1 108.7(2)
C12 Si1 C11 107.6(3)
C12 Si1 C10 104.3(2)
C11 Si1 C10 113.2(3)
C12 Si1 C2 108.9(2)
C11 Si1 C2 108.9(2)
C10 Si1 C2 113.6(2)
C6 C1 C2 120.8(4)
C6 C1 P1 114.2(3)
C2 C1 P1 124.9(3)
C3 C2 C1 115.7(4)
C3 C2 Si1 113.1(3)
C1 C2 Si1 131.2(3)
C4 C3 C2 123.1(4)
C4 C3 H3A 118.5
C2 C3 H3A 118.5
C5 C4 C3 119.9(4)
C5 C4 H4A 120.0
C3 C4 H4A 120.0
C4 C5 C6 119.6(4)
C4 C5 H5A 120.2
C6 C5 H5A 120.2
C5 C6 C1 120.8(4)
C5 C6 H6A 119.6
C1 C6 H6A 119.6
P1 C7 H7A 109.5
P1 C7 H7B 109.5
H7A C7 H7B 109.5
P1 C7 H7C 109.5
H7A C7 H7C 109.5
H7B C7 H7C 109.5
P1 C8 H8A 109.5
P1 C8 H8B 109.5
H8A C8 H8B 109.5
P1 C8 H8C 109.5
H8A C8 H8C 109.5
H8B C8 H8C 109.5
P1 C9 H9A 109.5
P1 C9 H9B 109.5
H9A C9 H9B 109.5
P1 C9 H9C 109.5
H9A C9 H9C 109.5
H9B C9 H9C 109.5
Si1 C10 H10A 109.5
Si1 C10 H10B 109.5
H10A C10 H10B 109.5
Si1 C10 H10C 109.5
H10A C10 H10C 109.5
H10B C10 H10C 109.5
Si1 C11 H11A 109.5
Si1 C11 H11B 109.5
H11A C11 H11B 109.5
Si1 C11 H11C 109.5
H11A C11 H11C 109.5
H11B C11 H11C 109.5
Si1 C12 H12A 109.5
Si1 C12 H12B 109.5
H12A C12 H12B 109.5
Si1 C12 H12C 109.5
H12A C12 H12C 109.5
H12B C12 H12C 109.5

loop_
_geom_bond_atom_site_label_1
_geom_bond_atom_site_label_2
_geom_bond_distance
P1 C8 1.781(5)
P1 C9 1.786(5)
P1 C7 1.791(5)
P1 C1 1.811(4)
Si1 C12 1.872(5)
Si1 C11 1.874(6)
Si1 C10 1.890(5)
Si1 C2 1.915(4)
C1 C6 1.402(6)
C1 C2 1.417(5)
C2 C3 1.409(6)
C3 C4 1.385(6)
C3 H3A 0.9500
C4 C5 1.375(7)
C4 H4A 0.9500
C5 C6 1.387(7)
C5 H5A 0.9500
C6 H6A 0.9500
C7 H7A 0.9800
C7 H7B 0.9800
C7 H7C 0.9800
C8 H8A 0.9800
C8 H8B 0.9800
C8 H8C 0.9800
C9 H9A 0.9800
C9 H9B 0.9800
C9 H9C 0.9800
C10 H10A 0.9800
C10 H10B 0.9800
C10 H10C 0.9800
C11 H11A 0.9800
C11 H11B 0.9800
C11 H11C 0.9800
C12 H12A 0.9800
C12 H12B 0.9800
C12 H12C 0.9800

loop_
_geom_torsion_atom_site_label_1
_geom_torsion_atom_site_label_2
_geom_torsion_atom_site_label_3
_geom_torsion_atom_site_label_4
_geom_torsion
C8 P1 C1 C6 139.3(3)
C9 P1 C1 C6 21.1(4)
C7 P1 C1 C6 -96.1(4)
C8 P1 C1 C2 -44.7(4)
C9 P1 C1 C2 -162.8(4)
C7 P1 C1 C2 80.0(4)
C6 C1 C2 C3 -2.0(6)
P1 C1 C2 C3 -177.8(3)
C6 C1 C2 Si1 180.0(3)
P1 C1 C2 Si1 4.2(6)
C12 Si1 C2 C3 19.1(4)
C11 Si1 C2 C3 -98.0(4)
C10 Si1 C2 C3 134.9(3)
C12 Si1 C2 C1 -162.8(4)
C11 Si1 C2 C1 80.1(5)
C10 Si1 C2 C1 -47.1(5)
C1 C2 C3 C4 2.0(7)
Si1 C2 C3 C4 -179.6(4)
C2 C3 C4 C5 -0.8(7)
C3 C4 C5 C6 -0.5(7)
C4 C5 C6 C1 0.5(7)
C2 C1 C6 C5 0.8(7)
P1 C1 C6 C5 177.0(4)
